data_4073681
loop_
_publ_author_name
'Song, Li-Cheng'
'Yin, Bang-Shao'
'Li, Yu-Long'
'Zhao, Li-Qun'
'Ge, Jian-Hua'
'Yang, Zhi-Yong'
'Hu, Qing-Mei'

_publ_section_title
;
 Synthesis, Structural Characterization, and Some Properties of New
 N-Functionally Substituted Diiron Azadithiolate Complexes as Biomimetic
 Models of Iron-Only Hydrogenases
;
_journal_issue 20
_journal_name_full Organometallics
_journal_page_first 4921
_journal_paper_doi 10.1021/om7005326
_journal_volume 26
_journal_year 2007
_chemical_formula_sum 'C12 H11 Fe2 N O7 S3'
_chemical_formula_weight 489.10
_chemical_name_systematic
; 
 ? 
;
_space_group_IT_number 15
_symmetry_cell_setting monoclinic
_symmetry_space_group_name_Hall '-C 2yc'
_symmetry_space_group_name_H-M 'C 1 2/c 1'
_atom_sites_solution_hydrogens geom
_atom_sites_solution_primary direct
_atom_sites_solution_secondary difmap
_audit_creation_method SHELXL-97
_cell_angle_alpha 90.00
_cell_angle_beta 99.376(2)
_cell_angle_gamma 90.00
_cell_formula_units_Z 8
_cell_length_a 20.431(2)
_cell_length_b 14.3819(17)
_cell_length_c 12.9839(15)
_cell_measurement_reflns_used 3365
_cell_measurement_temperature 294(2)
_cell_measurement_theta_max 26.09
_cell_measurement_theta_min 2.47
_cell_volume 3764.2(7)
_computing_cell_refinement 'Bruker SMART'
_computing_data_collection 'Bruker SMART'
_computing_data_reduction 'Bruker SAINT'
_computing_molecular_graphics 'Bruker SHELXTL'
_computing_publication_material 'Bruker SHELXTL'
_computing_structure_refinement 'SHELXL-97 (Sheldrick, 1997)'
_computing_structure_solution 'SHELXS-97 (Sheldrick, 1990)'
_diffrn_ambient_temperature 294(2)
_diffrn_measured_fraction_theta_full 0.991
_diffrn_measured_fraction_theta_max 0.991
_diffrn_measurement_device_type 'CCD area detector'
_diffrn_measurement_method 'phi and omega scans'
_diffrn_radiation_monochromator graphite
_diffrn_radiation_source 'fine-focus sealed tube'
_diffrn_radiation_type MoK\a
_diffrn_radiation_wavelength 0.71073
_diffrn_reflns_av_R_equivalents 0.0337
_diffrn_reflns_av_sigmaI/netI 0.0410
_diffrn_reflns_limit_h_max 25
_diffrn_reflns_limit_h_min -14
_diffrn_reflns_limit_k_max 16
_diffrn_reflns_limit_k_min -17
_diffrn_reflns_limit_l_max 16
_diffrn_reflns_limit_l_min -15
_diffrn_reflns_number 10444
_diffrn_reflns_theta_full 26.34
_diffrn_reflns_theta_max 26.34
_diffrn_reflns_theta_min 1.74
_exptl_absorpt_coefficient_mu 1.906
_exptl_absorpt_correction_T_max 0.826
_exptl_absorpt_correction_T_min 0.632
_exptl_absorpt_correction_type multi-scan
_exptl_absorpt_process_details SADABS
_exptl_crystal_density_diffrn 1.726
_exptl_crystal_density_method 'not measured'
_exptl_crystal_F_000 1968
_exptl_crystal_size_max 0.22
_exptl_crystal_size_mid 0.12
_exptl_crystal_size_min 0.10
_refine_diff_density_max 0.267
_refine_diff_density_min -0.251
_refine_diff_density_rms 0.058
_refine_ls_extinction_method none
_refine_ls_goodness_of_fit_ref 1.021
_refine_ls_hydrogen_treatment constr
_refine_ls_matrix_type full
_refine_ls_number_parameters 227
_refine_ls_number_reflns 3798
_refine_ls_number_restraints 0
_refine_ls_restrained_S_all 1.021
_refine_ls_R_factor_all 0.0567
_refine_ls_R_factor_gt 0.0309
_refine_ls_shift/su_max 0.001
_refine_ls_shift/su_mean 0.000
_refine_ls_structure_factor_coef Fsqd
_refine_ls_weighting_details 'calc w=1/[\s^2^(Fo^2^)+(0.0276P)^2^+0.6337P] where P=(Fo^2^+2Fc^2^)/3'
_refine_ls_weighting_scheme calc
_refine_ls_wR_factor_gt 0.0595
_refine_ls_wR_factor_ref 0.0690
_reflns_number_gt 2722
_reflns_number_total 3798
_reflns_threshold_expression >2sigma(I)
_cod_data_source_file om7005326-file002.cif
_cod_data_source_block 050414d
_cod_depositor_comments
;
The following automatic conversions were performed:

'_symmetry_cell_setting' value 'Monoclinic' changed to 'monoclinic'
according to /home/saulius/struct/CIF-dictionaries/cif_core.dic
dictionary named 'cif_core.dic' version 2.4.1 from
2010-06-29.

'_exptl_absorpt_correction_type' value 'MULTI-SCAN'
changed to 'multi-scan' according to
/home/saulius/struct/CIF-dictionaries/cif_core.dic dictionary named
'cif_core.dic' version 2.4.1 from 2010-06-29.

Automatic conversion script
Id: cif_fix_values 1715 2011-07-08 13:25:40Z adriana 
;
_cod_original_cell_volume 3764.2(8)
_cod_original_sg_symbol_H-M C2/c
_cod_database_code 4073681

loop_
_symmetry_equiv_pos_as_xyz
'x, y, z'
'-x, y, -z+1/2'
'x+1/2, y+1/2, z'
'-x+1/2, y+1/2, -z+1/2'
'-x, -y, -z'
'x, -y, z-1/2'
'-x+1/2, -y+1/2, -z'
'x+1/2, -y+1/2, z-1/2'

loop_
_atom_site_label
_atom_site_type_symbol
_atom_site_fract_x
_atom_site_fract_y
_atom_site_fract_z
_atom_site_U_iso_or_equiv
_atom_site_adp_type
_atom_site_occupancy
_atom_site_symmetry_multiplicity
_atom_site_calc_flag
_atom_site_refinement_flags
Fe1 Fe 0.398479(19) 0.15175(3) 0.07253(3) 0.03798(11) Uani 1 1 d .
Fe2 Fe 0.447641(19) 0.24617(3) -0.05766(3) 0.04181(12) Uani 1 1 d .
S1 S 0.46808(3) 0.27426(5) 0.11610(5) 0.04231(17) Uani 1 1 d .
S2 S 0.33966(3) 0.25487(5) -0.03785(5) 0.03996(17) Uani 1 1 d .
S3 S 0.26431(4) 0.39417(7) 0.38728(7) 0.0684(3) Uani 1 1 d .
C1 C 0.35351(16) 0.1327(2) 0.1791(2) 0.0548(8) Uani 1 1 d .
O1 O 0.32390(14) 0.11665(17) 0.2440(2) 0.0922(9) Uani 1 1 d .
C2 C 0.35858(14) 0.0627(2) -0.0108(2) 0.0487(7) Uani 1 1 d .
O2 O 0.33281(11) 0.00694(16) -0.06546(19) 0.0739(7) Uani 1 1 d .
C3 C 0.46795(16) 0.0771(2) 0.1128(2) 0.0529(8) Uani 1 1 d .
O3 O 0.51286(12) 0.02961(18) 0.13462(19) 0.0814(7) Uani 1 1 d .
C4 C 0.46007(15) 0.3586(2) -0.1134(2) 0.0571(8) Uani 1 1 d .
O4 O 0.46634(12) 0.42952(18) -0.1490(2) 0.0886(8) Uani 1 1 d .
C5 C 0.42190(16) 0.1805(2) -0.1752(2) 0.0587(8) Uani 1 1 d .
O5 O 0.40510(14) 0.1374(2) -0.24835(19) 0.0909(8) Uani 1 1 d .
C6 C 0.53105(17) 0.2022(2) -0.0416(2) 0.0555(8) Uani 1 1 d .
O6 O 0.58367(12) 0.1735(2) -0.02740(19) 0.0838(8) Uani 1 1 d .
C7 C 0.42549(14) 0.38415(19) 0.1448(2) 0.0501(7) Uani 1 1 d .
H7A H 0.4415 0.4010 0.2168 0.060 Uiso 1 1 calc R
H7B H 0.4392 0.4330 0.1013 0.060 Uiso 1 1 calc R
C8 C 0.32311(14) 0.36719(18) 0.0259(2) 0.0469(7) Uani 1 1 d .
H8A H 0.3355 0.4173 -0.0171 0.056 Uiso 1 1 calc R
H8B H 0.2756 0.3718 0.0246 0.056 Uiso 1 1 calc R
C9 C 0.32356(14) 0.34909(19) 0.2167(2) 0.0493(7) Uani 1 1 d .
H9A H 0.3549 0.3110 0.2627 0.059 Uiso 1 1 calc R
H9B H 0.2855 0.3109 0.1898 0.059 Uiso 1 1 calc R
C10 C 0.30180(15) 0.4305(2) 0.2770(2) 0.0571(8) Uani 1 1 d .
H10A H 0.2702 0.4677 0.2305 0.068 Uiso 1 1 calc R
H10B H 0.3400 0.4693 0.3016 0.068 Uiso 1 1 calc R
C11 C 0.3344(2) 0.3863(2) 0.4862(3) 0.0652(9) Uani 1 1 d .
C12 C 0.3186(2) 0.3560(3) 0.5900(3) 0.0943(13) Uani 1 1 d .
H12A H 0.3258 0.2903 0.5981 0.141 Uiso 1 1 calc R
H12B H 0.2731 0.3701 0.5935 0.141 Uiso 1 1 calc R
H12C H 0.3469 0.3883 0.6447 0.141 Uiso 1 1 calc R
N1 N 0.35474(11) 0.38358(16) 0.12995(18) 0.0458(6) Uani 1 1 d .
O7 O 0.38908(13) 0.40617(19) 0.4711(2) 0.0860(8) Uani 1 1 d .

loop_
_atom_site_aniso_label
_atom_site_aniso_U_11
_atom_site_aniso_U_22
_atom_site_aniso_U_33
_atom_site_aniso_U_23
_atom_site_aniso_U_13
_atom_site_aniso_U_12
Fe1 0.0416(2) 0.0381(2) 0.0346(2) 0.00148(16) 0.00756(16) 0.00020(16)
Fe2 0.0406(3) 0.0502(2) 0.0360(2) 0.00251(18) 0.01043(17) -0.00189(18)
S1 0.0349(4) 0.0512(4) 0.0397(4) -0.0050(3) 0.0027(3) -0.0027(3)
S2 0.0362(4) 0.0431(4) 0.0388(4) 0.0007(3) 0.0006(3) -0.0026(3)
S3 0.0630(6) 0.0815(6) 0.0649(6) -0.0117(5) 0.0230(4) -0.0041(5)
C1 0.072(2) 0.0425(17) 0.0541(19) 0.0043(14) 0.0237(17) 0.0024(14)
O1 0.134(2) 0.0720(17) 0.0890(19) 0.0140(14) 0.0738(18) -0.0008(15)
C2 0.0476(19) 0.0448(17) 0.0551(18) 0.0027(15) 0.0125(14) 0.0021(14)
O2 0.0744(17) 0.0611(15) 0.0831(17) -0.0250(13) 0.0038(13) -0.0083(12)
C3 0.058(2) 0.0528(18) 0.0469(18) -0.0001(14) 0.0057(15) 0.0066(16)
O3 0.0769(18) 0.0804(17) 0.0836(17) 0.0061(14) 0.0030(14) 0.0349(14)
C4 0.050(2) 0.070(2) 0.0547(19) 0.0099(17) 0.0174(15) -0.0006(16)
O4 0.092(2) 0.0733(18) 0.105(2) 0.0377(16) 0.0302(15) -0.0083(14)
C5 0.065(2) 0.072(2) 0.0416(18) 0.0045(16) 0.0142(16) 0.0042(17)
O5 0.116(2) 0.108(2) 0.0446(14) -0.0210(14) 0.0030(13) 0.0081(16)
C6 0.057(2) 0.067(2) 0.0465(18) -0.0019(15) 0.0177(16) 0.0021(17)
O6 0.0573(16) 0.110(2) 0.0888(19) 0.0063(15) 0.0250(14) 0.0224(15)
C7 0.0464(19) 0.0475(17) 0.0558(18) -0.0126(14) 0.0066(14) -0.0063(13)
C8 0.0409(17) 0.0422(16) 0.0562(18) 0.0025(13) 0.0041(14) 0.0055(12)
C9 0.0470(18) 0.0438(16) 0.0579(18) -0.0073(14) 0.0108(14) -0.0025(13)
C10 0.067(2) 0.0517(18) 0.0548(19) -0.0065(15) 0.0157(16) 0.0074(15)
C11 0.081(3) 0.0450(18) 0.072(2) -0.0070(16) 0.017(2) 0.0075(18)
C12 0.142(4) 0.077(3) 0.067(3) 0.002(2) 0.024(2) 0.017(2)
N1 0.0387(14) 0.0468(14) 0.0519(15) -0.0096(11) 0.0069(11) -0.0040(10)
O7 0.0712(18) 0.0855(19) 0.098(2) 0.0090(15) 0.0040(15) 0.0040(15)

loop_
_atom_type_symbol
_atom_type_description
_atom_type_scat_dispersion_real
_atom_type_scat_dispersion_imag
_atom_type_scat_source
C C 0.0033 0.0016 'International Tables Vol C Tables 4.2.6.8 and 6.1.1.4'
H H 0.0000 0.0000 'International Tables Vol C Tables 4.2.6.8 and 6.1.1.4'
N N 0.0061 0.0033 'International Tables Vol C Tables 4.2.6.8 and 6.1.1.4'
O O 0.0106 0.0060 'International Tables Vol C Tables 4.2.6.8 and 6.1.1.4'
S S 0.1246 0.1234 'International Tables Vol C Tables 4.2.6.8 and 6.1.1.4'
Fe Fe 0.3463 0.8444 'International Tables Vol C Tables 4.2.6.8 and 6.1.1.4'

loop_
_geom_angle_atom_site_label_1
_geom_angle_atom_site_label_2
_geom_angle_atom_site_label_3
_geom_angle
C2 Fe1 C3 90.49(13)
C2 Fe1 C1 96.68(13)
C3 Fe1 C1 99.42(14)
C2 Fe1 S2 86.77(9)
C3 Fe1 S2 153.06(10)
C1 Fe1 S2 107.52(10)
C2 Fe1 S1 155.60(9)
C3 Fe1 S1 87.61(10)
C1 Fe1 S1 107.63(10)
S2 Fe1 S1 84.04(3)
C2 Fe1 Fe2 100.02(9)
C3 Fe1 Fe2 97.84(10)
C1 Fe1 Fe2 155.79(9)
S2 Fe1 Fe2 56.47(2)
S1 Fe1 Fe2 56.28(2)
C6 Fe2 C5 93.11(14)
C6 Fe2 C4 99.73(14)
C5 Fe2 C4 99.85(14)
C6 Fe2 S1 85.98(9)
C5 Fe2 S1 156.99(10)
C4 Fe2 S1 102.96(11)
C6 Fe2 S2 158.19(10)
C5 Fe2 S2 88.26(10)
C4 Fe2 S2 101.48(10)
S1 Fe2 S2 84.37(3)
C6 Fe2 Fe1 102.00(10)
C5 Fe2 Fe1 101.18(10)
C4 Fe2 Fe1 148.69(10)
S1 Fe2 Fe1 56.81(2)
S2 Fe2 Fe1 56.49(2)
C7 S1 Fe2 109.46(10)
C7 S1 Fe1 114.29(9)
Fe2 S1 Fe1 66.91(2)
C8 S2 Fe2 110.32(9)
C8 S2 Fe1 113.62(9)
Fe2 S2 Fe1 67.03(2)
C11 S3 C10 101.33(16)
O1 C1 Fe1 176.6(3)
O2 C2 Fe1 178.7(3)
O3 C3 Fe1 177.3(3)
O4 C4 Fe2 178.4(3)
O5 C5 Fe2 178.5(3)
O6 C6 Fe2 177.2(3)
N1 C7 S1 117.52(18)
N1 C7 H7A 107.9
S1 C7 H7A 107.9
N1 C7 H7B 107.9
S1 C7 H7B 107.9
H7A C7 H7B 107.2
N1 C8 S2 118.52(19)
N1 C8 H8A 107.7
S2 C8 H8A 107.7
N1 C8 H8B 107.7
S2 C8 H8B 107.7
H8A C8 H8B 107.1
N1 C9 C10 109.6(2)
N1 C9 H9A 109.7
C10 C9 H9A 109.7
N1 C9 H9B 109.7
C10 C9 H9B 109.7
H9A C9 H9B 108.2
C9 C10 S3 112.5(2)
C9 C10 H10A 109.1
S3 C10 H10A 109.1
C9 C10 H10B 109.1
S3 C10 H10B 109.1
H10A C10 H10B 107.8
O7 C11 C12 123.9(4)
O7 C11 S3 122.2(3)
C12 C11 S3 113.8(3)
C11 C12 H12A 109.5
C11 C12 H12B 109.5
H12A C12 H12B 109.5
C11 C12 H12C 109.5
H12A C12 H12C 109.5
H12B C12 H12C 109.5
C8 N1 C7 115.1(2)
C8 N1 C9 119.2(2)
C7 N1 C9 117.1(2)

loop_
_geom_bond_atom_site_label_1
_geom_bond_atom_site_label_2
_geom_bond_distance
Fe1 C2 1.786(3)
Fe1 C3 1.789(3)
Fe1 C1 1.802(3)
Fe1 S2 2.2664(8)
Fe1 S1 2.2769(8)
Fe1 Fe2 2.5027(5)
Fe2 C6 1.798(4)
Fe2 C5 1.798(3)
Fe2 C4 1.807(3)
Fe2 S1 2.2628(8)
Fe2 S2 2.2659(8)
S1 C7 1.871(3)
S2 C8 1.871(3)
S3 C11 1.765(4)
S3 C10 1.808(3)
C1 O1 1.137(3)
C2 O2 1.141(3)
C3 O3 1.142(3)
C4 O4 1.135(3)
C5 O5 1.139(4)
C6 O6 1.138(3)
C7 N1 1.427(3)
C7 H7A 0.9700
C7 H7B 0.9700
C8 N1 1.419(3)
C8 H8A 0.9700
C8 H8B 0.9700
C9 N1 1.468(3)
C9 C10 1.515(4)
C9 H9A 0.9700
C9 H9B 0.9700
C10 H10A 0.9700
C10 H10B 0.9700
C11 O7 1.199(4)
C11 C12 1.500(5)
C12 H12A 0.9600
C12 H12B 0.9600
C12 H12C 0.9600

loop_
_geom_torsion_atom_site_label_1
_geom_torsion_atom_site_label_2
_geom_torsion_atom_site_label_3
_geom_torsion_atom_site_label_4
_geom_torsion
C2 Fe1 Fe2 C6 -96.68(14)
C3 Fe1 Fe2 C6 -4.79(14)
C1 Fe1 Fe2 C6 130.4(3)
S2 Fe1 Fe2 C6 -175.98(11)
S1 Fe1 Fe2 C6 77.01(11)
C2 Fe1 Fe2 C5 -1.03(14)
C3 Fe1 Fe2 C5 90.87(14)
C1 Fe1 Fe2 C5 -134.0(3)
S2 Fe1 Fe2 C5 -80.33(11)
S1 Fe1 Fe2 C5 172.67(11)
C2 Fe1 Fe2 C4 130.3(2)
C3 Fe1 Fe2 C4 -137.8(2)
C1 Fe1 Fe2 C4 -2.6(3)
S2 Fe1 Fe2 C4 51.0(2)
S1 Fe1 Fe2 C4 -56.0(2)
C2 Fe1 Fe2 S1 -173.70(10)
C3 Fe1 Fe2 S1 -81.80(10)
C1 Fe1 Fe2 S1 53.4(3)
S2 Fe1 Fe2 S1 107.00(3)
C2 Fe1 Fe2 S2 79.30(9)
C3 Fe1 Fe2 S2 171.20(10)
C1 Fe1 Fe2 S2 -53.6(3)
S1 Fe1 Fe2 S2 -107.00(3)
C6 Fe2 S1 C7 143.95(14)
C5 Fe2 S1 C7 -127.6(3)
C4 Fe2 S1 C7 44.88(14)
S2 Fe2 S1 C7 -55.64(10)
Fe1 Fe2 S1 C7 -108.88(10)
C6 Fe2 S1 Fe1 -107.16(11)
C5 Fe2 S1 Fe1 -18.7(3)
C4 Fe2 S1 Fe1 153.76(10)
S2 Fe2 S1 Fe1 53.25(2)
C2 Fe1 S1 C7 117.0(2)
C3 Fe1 S1 C7 -157.10(14)
C1 Fe1 S1 C7 -57.97(15)
S2 Fe1 S1 C7 48.55(11)
Fe2 Fe1 S1 C7 101.82(11)
C2 Fe1 S1 Fe2 15.2(2)
C3 Fe1 S1 Fe2 101.08(9)
C1 Fe1 S1 Fe2 -159.80(11)
S2 Fe1 S1 Fe2 -53.28(2)
C6 Fe2 S2 C8 118.5(3)
C5 Fe2 S2 C8 -147.47(14)
C4 Fe2 S2 C8 -47.77(14)
S1 Fe2 S2 C8 54.36(10)
Fe1 Fe2 S2 C8 107.89(10)
C6 Fe2 S2 Fe1 10.6(3)
C5 Fe2 S2 Fe1 104.64(10)
C4 Fe2 S2 Fe1 -155.65(11)
S1 Fe2 S2 Fe1 -53.53(3)
C2 Fe1 S2 C8 152.65(13)
C3 Fe1 S2 C8 -122.6(2)
C1 Fe1 S2 C8 56.66(15)
S1 Fe1 S2 C8 -49.98(10)
Fe2 Fe1 S2 C8 -103.08(10)
C2 Fe1 S2 Fe2 -104.27(9)
C3 Fe1 S2 Fe2 -19.6(2)
C1 Fe1 S2 Fe2 159.74(11)
S1 Fe1 S2 Fe2 53.10(2)
C2 Fe1 C1 O1 10(5)
C3 Fe1 C1 O1 -81(5)
S2 Fe1 C1 O1 99(5)
S1 Fe1 C1 O1 -172(5)
Fe2 Fe1 C1 O1 144(5)
C3 Fe1 C2 O2 -133(12)
C1 Fe1 C2 O2 127(12)
S2 Fe1 C2 O2 20(12)
S1 Fe1 C2 O2 -48(12)
Fe2 Fe1 C2 O2 -35(12)
C2 Fe1 C3 O3 67(7)
C1 Fe1 C3 O3 164(7)
S2 Fe1 C3 O3 -17(7)
S1 Fe1 C3 O3 -88(7)
Fe2 Fe1 C3 O3 -33(7)
C6 Fe2 C4 O4 167(11)
C5 Fe2 C4 O4 72(11)
S1 Fe2 C4 O4 -105(11)
S2 Fe2 C4 O4 -18(11)
Fe1 Fe2 C4 O4 -60(11)
C6 Fe2 C5 O5 95(13)
C4 Fe2 C5 O5 -165(100)
S1 Fe2 C5 O5 8(13)
S2 Fe2 C5 O5 -64(13)
Fe1 Fe2 C5 O5 -8(13)
C5 Fe2 C6 O6 -130(7)
C4 Fe2 C6 O6 129(7)
S1 Fe2 C6 O6 27(7)
S2 Fe2 C6 O6 -37(7)
Fe1 Fe2 C6 O6 -28(7)
Fe2 S1 C7 N1 68.4(2)
Fe1 S1 C7 N1 -4.3(3)
Fe2 S2 C8 N1 -64.9(2)
Fe1 S2 C8 N1 8.1(3)
N1 C9 C10 S3 -178.79(19)
C11 S3 C10 C9 88.7(2)
C10 S3 C11 O7 2.4(3)
C10 S3 C11 C12 -179.6(2)
S2 C8 N1 C7 60.7(3)
S2 C8 N1 C9 -86.1(3)
S1 C7 N1 C8 -62.5(3)
S1 C7 N1 C9 85.0(3)
C10 C9 N1 C8 -113.7(3)
C10 C9 N1 C7 100.2(3)
